data_1511675
loop_
_publ_author_name
'Kuz'ma, Yu.B.'
'Chaban, N.F.'
'Mikhalenko, S.I.'

_publ_section_title
;
 New borides Ln Mo3 B7 (Ln-Tb, Dy, Ho, Er, Tm) with the Y Mo3 B7 structure
;
_journal_name_full 'Izvestiya Akademii Nauk SSSR, Neorganicheskie Materialy'
_journal_page_first 1414
_journal_page_last 1417
_journal_volume 31
_journal_year 1995
_chemical_formula_sum 'B7 Ho Mo3'
_chemical_name_systematic 'Ho Mo3 B7'
_space_group_IT_number 62
_symmetry_space_group_name_Hall '-P 2ac 2n'
_symmetry_space_group_name_H-M 'P n m a'
_cell_angle_alpha 90
_cell_angle_beta 90
_cell_angle_gamma 90
_cell_formula_units_Z 4
_cell_length_a 11.014
_cell_length_b 3.1
_cell_length_c 12.84
_cell_volume 438.401
_citation_journal_id_ASTM IVNMAW
_cod_data_source_file boron4-x_334.cif
_cod_data_source_block B7Ho1Mo3
_cod_original_cell_volume 438.4012
_cod_original_formula_sum 'B7 Ho1 Mo3'
_cod_database_code 1511675

loop_
_symmetry_equiv_pos_as_xyz
x,y,z
-x+1/2,-y,z+1/2
x+1/2,-y+1/2,-z+1/2
-x,y+1/2,-z
-x,-y,-z
x-1/2,y,-z-1/2
-x-1/2,y-1/2,z-1/2
x,-y-1/2,z

loop_
_atom_site_label
_atom_site_type_symbol
_atom_site_fract_x
_atom_site_fract_y
_atom_site_fract_z
_atom_site_occupancy
_atom_site_U_iso_or_equiv
B1 B-3 0.4887 0.25 0.3622 1 0.0
Mo3 Mo+6 0.1156 0.25 0.9648 1 0.0
B4 B-3 0.4308 0.25 0.6166 1 0.0
Ho1 Ho+3 0.0471 0.25 0.6945 1 0.0
B6 B-3 0.2516 0.25 0.8258 1 0.0
B7 B-3 0.2702 0.25 0.5822 1 0.0
B3 B-3 0.3127 0.25 0.067 1 0.0
B2 B-3 0.3345 0.25 0.3326 1 0.0
Mo1 Mo+6 0.187 0.25 0.2043 1 0.0
Mo2 Mo+6 0.1641 0.25 0.4322 1 0.0
B5 B-3 0.4612 0.25 0.0181 1 0.0
